data_2223865
loop_
_publ_author_name
'Choi, Hong Dae'
'Seo, Pil Ja'
'Son, Byeng Wha'
'Lee, Uk'

_publ_section_title
;
 5-Fluoro-2-(4-fluorophenyl)-3-methylsulfinyl-1-benzofuran
;
_journal_coeditor_code IS2465
_journal_issue 11
_journal_name_full 'Acta Crystallographica Section E'
_journal_page_first o2608
_journal_paper_doi 10.1107/S1600536809039312
_journal_volume 65
_journal_year 2009
_chemical_formula_iupac 'C15 H10 F2 O2 S'
_chemical_formula_moiety 'C15 H10 F2 O2 S'
_chemical_formula_sum 'C15 H10 F2 O2 S'
_chemical_formula_weight 292.29
_chemical_name_systematic
;
5-Fluoro-2-(4-fluorophenyl)-3-methylsulfinyl-1-benzofuran
;
_space_group_IT_number 2
_symmetry_cell_setting triclinic
_symmetry_space_group_name_Hall '-P 1'
_symmetry_space_group_name_H-M 'P -1'
_atom_sites_solution_hydrogens difmap
_atom_sites_solution_primary direct
_atom_sites_solution_secondary difmap
_cell_angle_alpha 97.033(2)
_cell_angle_beta 91.516(2)
_cell_angle_gamma 113.533(2)
_cell_formula_units_Z 2
_cell_length_a 7.9275(3)
_cell_length_b 8.2069(3)
_cell_length_c 10.6822(4)
_cell_measurement_reflns_used 8044
_cell_measurement_temperature 172(2)
_cell_measurement_theta_max 27.49
_cell_measurement_theta_min 2.74
_cell_volume 630.22(4)
_computing_cell_refinement 'SAINT (Bruker, 2009)'
_computing_data_collection 'APEX2 (Bruker, 2009)'
_computing_data_reduction 'SAINT (Bruker, 2009)'
_computing_molecular_graphics 'ORTEP-3 (Farrugia, 1997) and DIAMOND (Brandenburg, 1998)'
_computing_publication_material 'SHELXL97 (Sheldrick, 2008)'
_computing_structure_refinement 'SHELXL97 (Sheldrick, 2008)'
_computing_structure_solution 'SHELXS97 (Sheldrick, 2008)'
_diffrn_ambient_temperature 172(2)
_diffrn_detector_area_resol_mean 10.0
_diffrn_measured_fraction_theta_full 0.996
_diffrn_measured_fraction_theta_max 0.996
_diffrn_measurement_device_type 'Bruker SMART APEXII CCD'
_diffrn_measurement_method '\f and \w'
_diffrn_radiation_monochromator HELIOS
_diffrn_radiation_source 'Rotating Anode'
_diffrn_radiation_type MoK\a
_diffrn_radiation_wavelength 0.71073
_diffrn_reflns_av_R_equivalents 0.0209
_diffrn_reflns_av_sigmaI/netI 0.0177
_diffrn_reflns_limit_h_max 10
_diffrn_reflns_limit_h_min -10
_diffrn_reflns_limit_k_max 10
_diffrn_reflns_limit_k_min -10
_diffrn_reflns_limit_l_max 13
_diffrn_reflns_limit_l_min -13
_diffrn_reflns_number 10883
_diffrn_reflns_theta_full 27.49
_diffrn_reflns_theta_max 27.49
_diffrn_reflns_theta_min 1.93
_exptl_absorpt_coefficient_mu 0.279
_exptl_absorpt_correction_T_max 0.9678
_exptl_absorpt_correction_T_min 0.8878
_exptl_absorpt_correction_type multi-scan
_exptl_absorpt_process_details '(<i>APEX2</i>; Bruker, 2009)'
_exptl_crystal_colour colorless
_exptl_crystal_density_diffrn 1.540
_exptl_crystal_density_method 'not measured'
_exptl_crystal_description block
_exptl_crystal_F_000 300
_exptl_crystal_size_max 0.44
_exptl_crystal_size_mid 0.23
_exptl_crystal_size_min 0.12
_refine_diff_density_max 0.339
_refine_diff_density_min -0.296
_refine_ls_extinction_method none
_refine_ls_goodness_of_fit_ref 1.061
_refine_ls_hydrogen_treatment constr
_refine_ls_matrix_type full
_refine_ls_number_parameters 182
_refine_ls_number_reflns 2900
_refine_ls_number_restraints 0
_refine_ls_restrained_S_all 1.061
_refine_ls_R_factor_all 0.0331
_refine_ls_R_factor_gt 0.0301
_refine_ls_shift/su_max 0.001
_refine_ls_shift/su_mean 0.000
_refine_ls_structure_factor_coef Fsqd
_refine_ls_weighting_details 'calc w=1/[\s^2^(Fo^2^)+(0.0414P)^2^+0.2389P] where P=(Fo^2^+2Fc^2^)/3'
_refine_ls_weighting_scheme calc
_refine_ls_wR_factor_gt 0.0810
_refine_ls_wR_factor_ref 0.0838
_reflns_number_gt 2661
_reflns_number_total 2900
_reflns_threshold_expression I>2\s(I)
_cod_data_source_file is2465.cif
_cod_data_source_block I
_cod_database_code 2223865
_cod_database_fobs_code 2223865

loop_
_symmetry_equiv_pos_as_xyz
'x, y, z'
'-x, -y, -z'

loop_
_atom_site_type_symbol
_atom_site_label
_atom_site_fract_x
_atom_site_fract_y
_atom_site_fract_z
_atom_site_U_iso_or_equiv
_atom_site_adp_type
_atom_site_calc_flag
_atom_site_refinement_flags
_atom_site_occupancy
_atom_site_disorder_assembly
_atom_site_disorder_group
S S 0.17610(4) 0.19867(4) 0.58632(3) 0.02317(10) Uani d . 1 . .
F F1 0.56623(14) 0.77195(13) 0.99398(8) 0.0443(2) Uani d . 1 . .
F F2 -0.04941(15) 0.22620(14) -0.02234(8) 0.0495(3) Uani d . 1 . .
O O1 0.33749(13) 0.69196(11) 0.49937(8) 0.0246(2) Uani d . 1 . .
O O2 0.31172(14) 0.17318(13) 0.67238(10) 0.0348(2) Uani d . 1 . .
C C1 0.25777(17) 0.43064(16) 0.57768(11) 0.0217(2) Uani d . 1 . .
C C2 0.35892(17) 0.57414(16) 0.67846(12) 0.0230(2) Uani d . 1 . .
C C3 0.41294(19) 0.58468(18) 0.80585(12) 0.0272(3) Uani d . 1 . .
H H3 0.3843 0.4807 0.8459 0.033 Uiso calc R 1 . .
C C4 0.5103(2) 0.7554(2) 0.86950(13) 0.0312(3) Uani d . 1 . .
C C5 0.5563(2) 0.91200(19) 0.81591(14) 0.0327(3) Uani d . 1 . .
H H5 0.6239 1.0255 0.8656 0.039 Uiso calc R 1 . .
C C6 0.50286(19) 0.90178(18) 0.68960(14) 0.0291(3) Uani d . 1 . .
H H6 0.5316 1.0062 0.6500 0.035 Uiso calc R 1 . .
C C7 0.40540(17) 0.73123(17) 0.62445(12) 0.0239(3) Uani d . 1 . .
C C8 0.24884(17) 0.50769(16) 0.47293(12) 0.0222(2) Uani d . 1 . .
C C9 0.16701(17) 0.43530(17) 0.34357(11) 0.0223(2) Uani d . 1 . .
C C10 0.01310(18) 0.27185(18) 0.31677(12) 0.0258(3) Uani d . 1 . .
H H10 -0.0425 0.2097 0.3843 0.031 Uiso calc R 1 . .
C C11 -0.05978(19) 0.19894(19) 0.19358(13) 0.0299(3) Uani d . 1 . .
H H11 -0.1622 0.0861 0.1751 0.036 Uiso calc R 1 . .
C C12 0.0214(2) 0.2958(2) 0.09877(12) 0.0316(3) Uani d . 1 . .
C C13 0.1700(2) 0.45994(19) 0.12075(13) 0.0311(3) Uani d . 1 . .
H H13 0.2203 0.5238 0.0528 0.037 Uiso calc R 1 . .
C C14 0.24436(19) 0.52965(17) 0.24403(12) 0.0259(3) Uani d . 1 . .
H H14 0.3481 0.6417 0.2612 0.031 Uiso calc R 1 . .
C C15 -0.01622(19) 0.18188(19) 0.67642(13) 0.0295(3) Uani d . 1 . .
H H15A -0.0741 0.0608 0.6994 0.044 Uiso calc R 1 . .
H H15B -0.1065 0.2056 0.6257 0.044 Uiso calc R 1 . .
H H15C 0.0268 0.2701 0.7535 0.044 Uiso calc R 1 . .

loop_
_atom_site_aniso_label
_atom_site_aniso_U_11
_atom_site_aniso_U_22
_atom_site_aniso_U_33
_atom_site_aniso_U_12
_atom_site_aniso_U_13
_atom_site_aniso_U_23
S 0.02566(18) 0.01834(16) 0.02506(16) 0.00839(13) 0.00392(12) 0.00302(11)
F1 0.0527(6) 0.0458(5) 0.0260(4) 0.0155(5) -0.0092(4) -0.0068(4)
F2 0.0558(6) 0.0565(6) 0.0222(4) 0.0102(5) -0.0081(4) 0.0014(4)
O1 0.0261(5) 0.0193(4) 0.0262(4) 0.0072(4) 0.0005(3) 0.0036(3)
O2 0.0290(5) 0.0301(5) 0.0493(6) 0.0136(4) 0.0013(4) 0.0148(4)
C1 0.0229(6) 0.0194(6) 0.0219(6) 0.0081(5) 0.0023(5) 0.0017(4)
C2 0.0217(6) 0.0214(6) 0.0257(6) 0.0093(5) 0.0023(5) 0.0011(5)
C3 0.0291(7) 0.0281(6) 0.0249(6) 0.0129(6) 0.0008(5) 0.0010(5)
C4 0.0305(7) 0.0354(7) 0.0252(6) 0.0135(6) -0.0028(5) -0.0041(5)
C5 0.0275(7) 0.0262(7) 0.0376(7) 0.0078(6) -0.0024(6) -0.0076(5)
C6 0.0251(7) 0.0210(6) 0.0381(7) 0.0071(5) 0.0009(5) 0.0007(5)
C7 0.0220(6) 0.0234(6) 0.0263(6) 0.0097(5) 0.0014(5) 0.0018(5)
C8 0.0205(6) 0.0194(6) 0.0257(6) 0.0073(5) 0.0028(5) 0.0023(4)
C9 0.0225(6) 0.0235(6) 0.0228(6) 0.0113(5) 0.0021(5) 0.0033(5)
C10 0.0241(6) 0.0280(6) 0.0241(6) 0.0085(5) 0.0028(5) 0.0065(5)
C11 0.0252(7) 0.0304(7) 0.0297(7) 0.0074(6) -0.0026(5) 0.0024(5)
C12 0.0333(7) 0.0398(8) 0.0208(6) 0.0152(6) -0.0032(5) 0.0016(5)
C13 0.0349(7) 0.0351(7) 0.0251(6) 0.0145(6) 0.0061(5) 0.0095(5)
C14 0.0266(6) 0.0241(6) 0.0273(6) 0.0100(5) 0.0041(5) 0.0058(5)
C15 0.0284(7) 0.0295(7) 0.0318(7) 0.0118(6) 0.0088(5) 0.0077(5)

loop_
_atom_type_symbol
_atom_type_description
_atom_type_scat_dispersion_real
_atom_type_scat_dispersion_imag
_atom_type_scat_source
C C 0.0033 0.0016 'International Tables Vol C Tables 4.2.6.8 and 6.1.1.4'
H H 0.0000 0.0000 'International Tables Vol C Tables 4.2.6.8 and 6.1.1.4'
O O 0.0106 0.0060 'International Tables Vol C Tables 4.2.6.8 and 6.1.1.4'
F F 0.0171 0.0103 'International Tables Vol C Tables 4.2.6.8 and 6.1.1.4'
S S 0.1246 0.1234 'International Tables Vol C Tables 4.2.6.8 and 6.1.1.4'

loop_
_geom_angle_atom_site_label_1
_geom_angle_atom_site_label_2
_geom_angle_atom_site_label_3
_geom_angle_site_symmetry_1
_geom_angle_site_symmetry_3
_geom_angle
_geom_angle_publ_flag
O2 S C1 . . 107.26(6) ?
O2 S C15 . . 106.17(6) ?
C1 S C15 . . 97.08(6) ?
C7 O1 C8 . . 106.55(9) ?
C8 C1 C2 . . 107.21(11) ?
C8 C1 S . . 126.69(10) ?
C2 C1 S . . 125.96(9) ?
C7 C2 C3 . . 119.65(12) ?
C7 C2 C1 . . 105.04(11) ?
C3 C2 C1 . . 135.31(12) ?
C4 C3 C2 . . 115.71(13) ?
C4 C3 H3 . . 122.1 ?
C2 C3 H3 . . 122.1 ?
F1 C4 C3 . . 117.70(13) ?
F1 C4 C5 . . 117.60(12) ?
C3 C4 C5 . . 124.70(13) ?
C6 C5 C4 . . 119.67(13) ?
C6 C5 H5 . . 120.2 ?
C4 C5 H5 . . 120.2 ?
C7 C6 C5 . . 116.25(13) ?
C7 C6 H6 . . 121.9 ?
C5 C6 H6 . . 121.9 ?
O1 C7 C6 . . 125.41(12) ?
O1 C7 C2 . . 110.56(11) ?
C6 C7 C2 . . 124.02(12) ?
C1 C8 O1 . . 110.64(11) ?
C1 C8 C9 . . 133.40(12) ?
O1 C8 C9 . . 115.96(10) ?
C10 C9 C14 . . 119.18(12) ?
C10 C9 C8 . . 121.02(11) ?
C14 C9 C8 . . 119.79(12) ?
C11 C10 C9 . . 121.14(12) ?
C11 C10 H10 . . 119.4 ?
C9 C10 H10 . . 119.4 ?
C12 C11 C10 . . 117.62(13) ?
C12 C11 H11 . . 121.2 ?
C10 C11 H11 . . 121.2 ?
F2 C12 C11 . . 118.17(13) ?
F2 C12 C13 . . 118.46(12) ?
C11 C12 C13 . . 123.37(13) ?
C12 C13 C14 . . 118.51(12) ?
C12 C13 H13 . . 120.7 ?
C14 C13 H13 . . 120.7 ?
C13 C14 C9 . . 120.14(12) ?
C13 C14 H14 . . 119.9 ?
C9 C14 H14 . . 119.9 ?
S C15 H15A . . 109.5 ?
S C15 H15B . . 109.5 ?
H15A C15 H15B . . 109.5 ?
S C15 H15C . . 109.5 ?
H15A C15 H15C . . 109.5 ?
H15B C15 H15C . . 109.5 ?

loop_
_geom_bond_atom_site_label_1
_geom_bond_atom_site_label_2
_geom_bond_site_symmetry_2
_geom_bond_distance
_geom_bond_publ_flag
S O2 . 1.4897(10) ?
S C1 . 1.7646(12) ?
S C15 . 1.7922(13) ?
F1 C4 . 1.3636(15) ?
F2 C12 . 1.3565(15) ?
O1 C7 . 1.3773(15) ?
O1 C8 . 1.3773(15) ?
C1 C8 . 1.3645(17) ?
C1 C2 . 1.4417(17) ?
C2 C7 . 1.3946(17) ?
C2 C3 . 1.3977(17) ?
C3 C4 . 1.3769(19) ?
C3 H3 . 0.9500 ?
C4 C5 . 1.389(2) ?
C5 C6 . 1.386(2) ?
C5 H5 . 0.9500 ?
C6 C7 . 1.3820(18) ?
C6 H6 . 0.9500 ?
C8 C9 . 1.4584(17) ?
C9 C10 . 1.3966(18) ?
C9 C14 . 1.4011(17) ?
C10 C11 . 1.3837(18) ?
C10 H10 . 0.9500 ?
C11 C12 . 1.377(2) ?
C11 H11 . 0.9500 ?
C12 C13 . 1.378(2) ?
C13 C14 . 1.3835(19) ?
C13 H13 . 0.9500 ?
C14 H14 . 0.9500 ?
C15 H15A . 0.9800 ?
C15 H15B . 0.9800 ?
C15 H15C . 0.9800 ?

loop_
_geom_hbond_atom_site_label_D
_geom_hbond_atom_site_label_H
_geom_hbond_atom_site_label_A
_geom_hbond_site_symmetry_A
_geom_hbond_distance_DH
_geom_hbond_distance_HA
_geom_hbond_distance_DA
_geom_hbond_angle_DHA
_geom_hbond_publ_flag
C14 H14 O2 2_666 0.95 2.54 3.4025(17) 151.2 yes
C15 H15C F2 1_556 0.98 2.52 3.2235(16) 128.7 yes

loop_
_geom_torsion_atom_site_label_1
_geom_torsion_atom_site_label_2
_geom_torsion_atom_site_label_3
_geom_torsion_atom_site_label_4
_geom_torsion_site_symmetry_1
_geom_torsion_site_symmetry_2
_geom_torsion_site_symmetry_3
_geom_torsion_site_symmetry_4
_geom_torsion
_geom_torsion_publ_flag
O2 S C1 C8 . . . . 141.63(11) ?
C15 S C1 C8 . . . . -108.95(12) ?
O2 S C1 C2 . . . . -33.41(12) ?
C15 S C1 C2 . . . . 76.01(12) ?
C8 C1 C2 C7 . . . . -0.38(13) ?
S C1 C2 C7 . . . . 175.46(9) ?
C8 C1 C2 C3 . . . . 179.48(14) ?
S C1 C2 C3 . . . . -4.7(2) ?
C7 C2 C3 C4 . . . . 0.23(18) ?
C1 C2 C3 C4 . . . . -179.61(13) ?
C2 C3 C4 F1 . . . . -179.84(11) ?
C2 C3 C4 C5 . . . . 0.0(2) ?
F1 C4 C5 C6 . . . . 179.82(12) ?
C3 C4 C5 C6 . . . . 0.0(2) ?
C4 C5 C6 C7 . . . . -0.2(2) ?
C8 O1 C7 C6 . . . . -179.50(12) ?
C8 O1 C7 C2 . . . . -0.78(13) ?
C5 C6 C7 O1 . . . . 178.94(12) ?
C5 C6 C7 C2 . . . . 0.4(2) ?
C3 C2 C7 O1 . . . . -179.17(11) ?
C1 C2 C7 O1 . . . . 0.72(14) ?
C3 C2 C7 C6 . . . . -0.4(2) ?
C1 C2 C7 C6 . . . . 179.46(12) ?
C2 C1 C8 O1 . . . . -0.09(14) ?
S C1 C8 O1 . . . . -175.89(9) ?
C2 C1 C8 C9 . . . . 179.81(12) ?
S C1 C8 C9 . . . . 4.0(2) ?
C7 O1 C8 C1 . . . . 0.53(13) ?
C7 O1 C8 C9 . . . . -179.39(10) ?
C1 C8 C9 C10 . . . . 28.3(2) ?
O1 C8 C9 C10 . . . . -151.79(11) ?
C1 C8 C9 C14 . . . . -151.07(14) ?
O1 C8 C9 C14 . . . . 28.83(16) ?
C14 C9 C10 C11 . . . . 2.31(19) ?
C8 C9 C10 C11 . . . . -177.08(12) ?
C9 C10 C11 C12 . . . . -1.9(2) ?
C10 C11 C12 F2 . . . . -179.66(12) ?
C10 C11 C12 C13 . . . . 0.0(2) ?
F2 C12 C13 C14 . . . . -178.91(12) ?
C11 C12 C13 C14 . . . . 1.4(2) ?
C12 C13 C14 C9 . . . . -1.0(2) ?
C10 C9 C14 C13 . . . . -0.82(19) ?
C8 C9 C14 C13 . . . . 178.58(11) ?
